data_7221812
loop_
_publ_author_name
'F\"urer, Sebastian O.'
'Bozic-Weber, Biljana'
'Neuburger, Markus'
'Constable, Edwin C.'
'Housecroft, Catherine E.'

_publ_section_title
;
 Heteroleptic copper(i) sensitizers with one versus two hole-transporting
 units in functionalized 2,9-dimethyl-1,10-phenanthroline ancillary
 ligands
;
_journal_issue 85
_journal_name_full 'RSC Adv.'
_journal_page_first 69430
_journal_paper_doi 10.1039/C5RA12296A
_journal_volume 5
_journal_year 2015
_chemical_formula_moiety 'C41 H39 N5'
_chemical_formula_sum 'C41 H39 N5'
_chemical_formula_weight 601.79
_space_group_IT_number 2
_symmetry_cell_setting triclinic
_symmetry_space_group_name_Hall '-P 1'
_symmetry_space_group_name_H-M 'P -1'
_atom_sites_solution_hydrogens difmap
_atom_sites_solution_primary other
_audit_creation_date 2015-02-08
_audit_creation_method CRYSTALS_ver_14.52
_audit_update_record
;
2015-06-09 deposited with the CCDC.
2015-08-07 downloaded from the CCDC.
;
_cell_angle_alpha 72.343(4)
_cell_angle_beta 86.285(4)
_cell_angle_gamma 83.168(4)
_cell_formula_units_Z 2
_cell_length_a 11.7635(14)
_cell_length_b 11.8126(14)
_cell_length_c 12.2155(14)
_cell_measurement_reflns_used 9975
_cell_measurement_temperature 123
_cell_measurement_theta_max 69
_cell_measurement_theta_min 4
_cell_volume 1605.2(3)
_computing_cell_refinement 'Apex2 (Bruker AXS, 2006)'
_computing_data_collection 'Apex2 (Bruker AXS, 2006)'
_computing_data_reduction 'Apex2 (Bruker AXS, 2006)'
_computing_molecular_graphics 'CAMERON (Watkin et al., 1996)'
_computing_publication_material 'CRYSTALS (Betteridge et al., 2003)'
_computing_structure_refinement 'CRYSTALS (Betteridge et al., 2003)'
_computing_structure_solution 'Superflip (Palatinus & Chapuis, 2007)'
_diffrn_ambient_temperature 123
_diffrn_measured_fraction_theta_full 0.992
_diffrn_measured_fraction_theta_max 0.965
_diffrn_measurement_device Area
_diffrn_measurement_device_type 'Bruker Kappa Apex2'
_diffrn_measurement_method '\f & \w scans'
_diffrn_radiation_monochromator graphite
_diffrn_radiation_type 'Cu K\a'
_diffrn_radiation_wavelength 1.54178
_diffrn_reflns_av_R_equivalents 0.027
_diffrn_reflns_limit_h_max 14
_diffrn_reflns_limit_h_min -14
_diffrn_reflns_limit_k_max 13
_diffrn_reflns_limit_k_min -14
_diffrn_reflns_limit_l_max 14
_diffrn_reflns_limit_l_min -14
_diffrn_reflns_number 18881
_diffrn_reflns_theta_full 66.500
_diffrn_reflns_theta_max 69.041
_diffrn_reflns_theta_min 3.786
_diffrn_standards_number 0
_exptl_absorpt_coefficient_mu 0.570
_exptl_absorpt_correction_T_max 0.99
_exptl_absorpt_correction_T_min 0.98
_exptl_absorpt_correction_type multi-scan
_exptl_absorpt_process_details 'SADABS (Siemens, 1996)'
_exptl_crystal_colour colourless
_exptl_crystal_density_diffrn 1.245
_exptl_crystal_density_method 'not measured'
_exptl_crystal_description needle
_exptl_crystal_F_000 640
_exptl_crystal_size_max 0.270
_exptl_crystal_size_mid 0.030
_exptl_crystal_size_min 0.010
_refine_diff_density_max 0.21
_refine_diff_density_min -0.23
_refine_ls_extinction_method None
_refine_ls_goodness_of_fit_ref 1.1112
_refine_ls_hydrogen_treatment constr
_refine_ls_matrix_type full
_refine_ls_number_parameters 415
_refine_ls_number_reflns 5430
_refine_ls_number_restraints 0
_refine_ls_R_factor_all 0.0391
_refine_ls_R_factor_gt 0.0375
_refine_ls_shift/su_max 0.0005547
_refine_ls_shift/su_mean 0.0000700
_refine_ls_structure_factor_coef F
_refine_ls_weighting_details
;
 Method, part 1, Chebychev polynomial, (Watkin, 1994, Prince, 1982) 
 [weight] = 1.0/[A~0~*T~0~(x)+A~1~*T~1~(x) ... +A~n-1~]*T~n-1~(x)] 
 where A~i~ are the Chebychev coefficients listed below and x= Fcalc/Fmax 
 Method = Robust Weighting (Prince, 1982) 
 W = [weight] * [1-(deltaF/6*sigmaF)^2^]^2^ 
 A~i~ are: 
 0.156 0.140 0.390E-01 
;
_refine_ls_weighting_scheme calc
_refine_ls_wR_factor_all 0.0477
_refine_ls_wR_factor_gt 0.0416
_refine_ls_wR_factor_ref 0.0411
_reflns_limit_h_max 14
_reflns_limit_h_min -14
_reflns_limit_k_max 14
_reflns_limit_k_min -13
_reflns_limit_l_max 14
_reflns_limit_l_min 0
_reflns_number_gt 5522
_reflns_number_total 5769
_reflns_threshold_expression I>2.0\s(I)
_oxford_diffrn_Wilson_B_factor 0.00
_oxford_diffrn_Wilson_scale 0.00
_oxford_refine_ls_r_factor_ref 0.0368
_oxford_refine_ls_scale 0.15154(19)
_oxford_reflns_number_all 5741
_oxford_reflns_threshold_expression_ref I>3.0\s(I)
_oxford_structure_analysis_title 'sf204_123k_0m in P-1'
_cod_data_source_file c5ra12296a2.cif
_cod_data_source_block global
_cod_depositor_comments
;
The following automatic conversions were performed:

'_atom_sites_solution_primary' value 'Other' changed to 'other'
according to
/usr/data/users/saulius/crontab/automatic-downloads/rss-feeds/RSC/lib/dictionaries/cif_core.dic
dictionary named 'cif_core.dic' version 2.4.2 from 2011-04-26.

Automatic conversion script
Id: cif_fix_values 3271 2015-04-21 07:52:19Z andrius 
;
_cod_original_cell_volume 1605.25(18)
_cod_database_code 7221812

loop_
_symmetry_equiv_pos_as_xyz
x,y,z
-x,-y,-z

loop_
_atom_site_label
_atom_site_type_symbol
_atom_site_fract_x
_atom_site_fract_y
_atom_site_fract_z
_atom_site_U_iso_or_equiv
_atom_site_occupancy
_atom_site_adp_type
_atom_site_refinement_flags_posn
N1 N 1.01312(8) 0.62656(8) 0.71490(7) 0.0197 1.0000 Uani .
N2 N 0.84006(8) 0.48650(8) 0.77161(7) 0.0201 1.0000 Uani .
N3 N 0.92463(7) 0.68426(7) 0.30594(7) 0.0166 1.0000 Uani .
N4 N 0.77364(7) 0.57809(8) 0.35951(7) 0.0185 1.0000 Uani .
N5 N 0.69825(7) 0.72879(8) -0.18692(7) 0.0188 1.0000 Uani .
C1 C 1.10087(9) 0.69163(9) 0.69168(9) 0.0215 1.0000 Uani .
C2 C 1.14096(9) 0.74282(9) 0.57952(10) 0.0218 1.0000 Uani .
C3 C 1.08484(9) 0.73081(9) 0.48915(9) 0.0203 1.0000 Uani .
C4 C 0.98874(9) 0.66643(9) 0.51002(9) 0.0171 1.0000 Uani .
C5 C 0.95741(9) 0.61271(9) 0.62707(9) 0.0175 1.0000 Uani .
C6 C 0.86158(9) 0.53960(9) 0.65840(9) 0.0177 1.0000 Uani .
C7 C 0.79499(9) 0.52632(9) 0.57214(9) 0.0180 1.0000 Uani .
C8 C 0.70229(9) 0.45774(9) 0.60539(9) 0.0212 1.0000 Uani .
C9 C 0.68055(10) 0.40586(10) 0.71996(9) 0.0231 1.0000 Uani .
C10 C 0.75196(9) 0.42177(9) 0.80090(9) 0.0211 1.0000 Uani .
C11 C 1.15385(10) 0.70882(11) 0.79355(10) 0.0298 1.0000 Uani .
C12 C 0.73223(11) 0.36418(10) 0.92736(9) 0.0276 1.0000 Uani .
C13 C 0.91890(9) 0.64836(9) 0.42532(8) 0.0170 1.0000 Uani .
C14 C 0.82625(9) 0.58319(9) 0.45501(9) 0.0172 1.0000 Uani .
C15 C 0.83486(9) 0.63878(9) 0.27220(9) 0.0173 1.0000 Uani .
C16 C 0.80498(9) 0.66015(9) 0.15157(8) 0.0176 1.0000 Uani .
C17 C 0.88201(9) 0.63407(9) 0.06829(9) 0.0191 1.0000 Uani .
C18 C 0.84738(9) 0.65527(9) -0.04344(9) 0.0191 1.0000 Uani .
C19 C 0.73545(9) 0.70440(9) -0.07288(8) 0.0178 1.0000 Uani .
C20 C 0.65800(9) 0.72877(9) 0.01004(9) 0.0200 1.0000 Uani .
C21 C 0.69248(9) 0.70559(9) 0.12163(9) 0.0191 1.0000 Uani .
C22 C 0.74666(9) 0.80229(9) -0.28598(9) 0.0186 1.0000 Uani .
C23 C 0.84038(9) 0.86714(9) -0.29756(9) 0.0205 1.0000 Uani .
C24 C 0.86709(10) 0.93916(10) -0.40629(10) 0.0243 1.0000 Uani .
C25 C 0.80312(10) 0.94591(10) -0.50130(9) 0.0267 1.0000 Uani .
C26 C 0.71124(10) 0.88046(10) -0.48973(9) 0.0255 1.0000 Uani .
C27 C 0.68154(9) 0.80792(9) -0.38087(9) 0.0208 1.0000 Uani .
C28 C 0.59064(9) 0.73263(10) -0.33718(9) 0.0214 1.0000 Uani .
C29 C 0.50293(10) 0.69782(10) -0.38826(10) 0.0265 1.0000 Uani .
C30 C 0.43085(10) 0.61925(11) -0.32018(10) 0.0283 1.0000 Uani .
C31 C 0.44361(10) 0.57618(10) -0.20127(10) 0.0268 1.0000 Uani .
C32 C 0.52893(9) 0.60950(10) -0.14804(9) 0.0230 1.0000 Uani .
C33 C 0.60263(9) 0.68704(9) -0.21758(9) 0.0197 1.0000 Uani .
C34 C 0.99573(9) 0.77160(9) 0.23031(9) 0.0187 1.0000 Uani .
C35 C 0.95881(9) 0.89890(9) 0.23562(9) 0.0214 1.0000 Uani .
C36 C 0.83984(9) 0.95034(10) 0.18823(9) 0.0227 1.0000 Uani .
C37 C 0.83493(9) 0.98426(10) 0.05793(9) 0.0238 1.0000 Uani .
C38 C 0.71415(9) 1.02833(10) 0.01372(9) 0.0236 1.0000 Uani .
C39 C 0.70731(10) 1.05757(10) -0.11599(10) 0.0256 1.0000 Uani .
C40 C 0.58557(11) 1.08778(12) -0.15878(11) 0.0338 1.0000 Uani .
C41 C 0.57833(13) 1.11316(13) -0.28825(12) 0.0417 1.0000 Uani .
H21 H 1.2075 0.7866 0.5657 0.0282 1.0000 Uiso R
H31 H 1.1117 0.7660 0.4122 0.0231 1.0000 Uiso R
H81 H 0.6543 0.4483 0.5484 0.0252 1.0000 Uiso R
H91 H 0.6160 0.3592 0.7464 0.0283 1.0000 Uiso R
H111 H 1.1689 0.6330 0.8526 0.0480 1.0000 Uiso R
H112 H 1.1013 0.7611 0.8267 0.0466 1.0000 Uiso R
H113 H 1.2251 0.7469 0.7735 0.0444 1.0000 Uiso R
H121 H 0.7381 0.4201 0.9702 0.0421 1.0000 Uiso R
H122 H 0.6560 0.3353 0.9444 0.0414 1.0000 Uiso R
H123 H 0.7890 0.2963 0.9553 0.0416 1.0000 Uiso R
H171 H 0.9577 0.5991 0.0905 0.0231 1.0000 Uiso R
H181 H 0.8985 0.6346 -0.0998 0.0230 1.0000 Uiso R
H201 H 0.5804 0.7628 -0.0111 0.0237 1.0000 Uiso R
H211 H 0.6387 0.7218 0.1799 0.0231 1.0000 Uiso R
H231 H 0.8853 0.8624 -0.2326 0.0244 1.0000 Uiso R
H241 H 0.9314 0.9844 -0.4157 0.0293 1.0000 Uiso R
H251 H 0.8243 0.9980 -0.5747 0.0308 1.0000 Uiso R
H261 H 0.6677 0.8855 -0.5557 0.0315 1.0000 Uiso R
H291 H 0.4944 0.7283 -0.4700 0.0317 1.0000 Uiso R
H301 H 0.3705 0.5926 -0.3560 0.0334 1.0000 Uiso R
H311 H 0.3928 0.5213 -0.1557 0.0311 1.0000 Uiso R
H321 H 0.5376 0.5801 -0.0666 0.0272 1.0000 Uiso R
H341 H 1.0766 0.7470 0.2511 0.0212 1.0000 Uiso R
H342 H 0.9883 0.7676 0.1522 0.0227 1.0000 Uiso R
H351 H 1.0156 0.9511 0.1914 0.0256 1.0000 Uiso R
H352 H 0.9594 0.8986 0.3163 0.0246 1.0000 Uiso R
H361 H 0.8145 1.0232 0.2121 0.0264 1.0000 Uiso R
H362 H 0.7847 0.8927 0.2234 0.0267 1.0000 Uiso R
H371 H 0.8863 1.0474 0.0233 0.0290 1.0000 Uiso R
H372 H 0.8634 0.9132 0.0318 0.0284 1.0000 Uiso R
H381 H 0.6837 1.1001 0.0380 0.0272 1.0000 Uiso R
H382 H 0.6642 0.9651 0.0495 0.0277 1.0000 Uiso R
H391 H 0.7508 1.1268 -0.1558 0.0311 1.0000 Uiso R
H392 H 0.7435 0.9882 -0.1403 0.0313 1.0000 Uiso R
H401 H 0.5491 1.1588 -0.1357 0.0400 1.0000 Uiso R
H402 H 0.5420 1.0218 -0.1200 0.0417 1.0000 Uiso R
H411 H 0.4984 1.1344 -0.3103 0.0619 1.0000 Uiso R
H412 H 0.6235 1.1816 -0.3302 0.0620 1.0000 Uiso R
H413 H 0.6080 1.0415 -0.3106 0.0623 1.0000 Uiso R

loop_
_atom_site_aniso_label
_atom_site_aniso_U_11
_atom_site_aniso_U_22
_atom_site_aniso_U_33
_atom_site_aniso_U_23
_atom_site_aniso_U_13
_atom_site_aniso_U_12
N1 0.0228(4) 0.0195(4) 0.0175(4) -0.0065(4) -0.0058(3) -0.0001(4)
N2 0.0264(5) 0.0190(4) 0.0147(4) -0.0050(3) -0.0013(3) -0.0017(4)
N3 0.0199(4) 0.0178(4) 0.0120(4) -0.0031(3) -0.0018(3) -0.0043(3)
N4 0.0228(4) 0.0198(4) 0.0136(4) -0.0046(3) -0.0019(3) -0.0052(3)
N5 0.0214(4) 0.0225(4) 0.0130(4) -0.0038(3) -0.0023(3) -0.0074(4)
C1 0.0226(5) 0.0209(5) 0.0223(5) -0.0080(4) -0.0075(4) 0.0000(4)
C2 0.0210(5) 0.0193(5) 0.0259(6) -0.0060(4) -0.0059(4) -0.0036(4)
C3 0.0228(5) 0.0181(5) 0.0189(5) -0.0034(4) -0.0031(4) -0.0024(4)
C4 0.0201(5) 0.0153(5) 0.0162(5) -0.0051(4) -0.0040(4) -0.0002(4)
C5 0.0207(5) 0.0161(5) 0.0163(5) -0.0063(4) -0.0038(4) 0.0008(4)
C6 0.0226(5) 0.0151(5) 0.0153(5) -0.0049(4) -0.0012(4) -0.0001(4)
C7 0.0220(5) 0.0161(5) 0.0166(5) -0.0058(4) -0.0014(4) -0.0016(4)
C8 0.0260(5) 0.0216(5) 0.0177(5) -0.0066(4) -0.0014(4) -0.0063(4)
C9 0.0275(6) 0.0215(5) 0.0209(5) -0.0062(4) 0.0020(4) -0.0074(4)
C10 0.0283(6) 0.0175(5) 0.0167(5) -0.0040(4) 0.0017(4) -0.0030(4)
C11 0.0311(6) 0.0365(7) 0.0256(6) -0.0120(5) -0.0086(5) -0.0079(5)
C12 0.0372(6) 0.0279(6) 0.0166(5) -0.0036(5) 0.0012(5) -0.0082(5)
C13 0.0214(5) 0.0155(5) 0.0138(5) -0.0039(4) -0.0020(4) -0.0014(4)
C14 0.0218(5) 0.0168(5) 0.0139(5) -0.0050(4) -0.0027(4) -0.0027(4)
C15 0.0211(5) 0.0165(5) 0.0150(5) -0.0050(4) -0.0024(4) -0.0029(4)
C16 0.0239(5) 0.0158(5) 0.0138(5) -0.0033(4) -0.0023(4) -0.0067(4)
C17 0.0204(5) 0.0198(5) 0.0176(5) -0.0053(4) -0.0029(4) -0.0041(4)
C18 0.0229(5) 0.0193(5) 0.0165(5) -0.0065(4) 0.0006(4) -0.0053(4)
C19 0.0244(5) 0.0174(5) 0.0119(5) -0.0025(4) -0.0024(4) -0.0076(4)
C20 0.0198(5) 0.0214(5) 0.0185(5) -0.0044(4) -0.0028(4) -0.0045(4)
C21 0.0215(5) 0.0216(5) 0.0152(5) -0.0058(4) 0.0011(4) -0.0066(4)
C22 0.0235(5) 0.0178(5) 0.0147(5) -0.0053(4) 0.0003(4) -0.0025(4)
C23 0.0233(5) 0.0211(5) 0.0190(5) -0.0085(4) -0.0002(4) -0.0038(4)
C24 0.0288(6) 0.0209(5) 0.0247(6) -0.0088(4) 0.0065(4) -0.0077(4)
C25 0.0388(7) 0.0231(6) 0.0168(5) -0.0037(4) 0.0059(5) -0.0074(5)
C26 0.0355(6) 0.0257(6) 0.0152(5) -0.0051(4) -0.0022(4) -0.0044(5)
C27 0.0267(6) 0.0205(5) 0.0156(5) -0.0057(4) -0.0017(4) -0.0033(4)
C28 0.0244(5) 0.0228(5) 0.0175(5) -0.0061(4) -0.0028(4) -0.0032(4)
C29 0.0298(6) 0.0317(6) 0.0190(5) -0.0076(5) -0.0071(4) -0.0046(5)
C30 0.0248(6) 0.0338(6) 0.0299(6) -0.0124(5) -0.0070(5) -0.0066(5)
C31 0.0239(6) 0.0289(6) 0.0289(6) -0.0080(5) -0.0003(5) -0.0095(5)
C32 0.0250(5) 0.0259(6) 0.0177(5) -0.0046(4) -0.0018(4) -0.0062(4)
C33 0.0208(5) 0.0212(5) 0.0179(5) -0.0060(4) -0.0031(4) -0.0032(4)
C34 0.0202(5) 0.0218(5) 0.0141(5) -0.0038(4) 0.0001(4) -0.0061(4)
C35 0.0267(6) 0.0208(5) 0.0171(5) -0.0043(4) -0.0016(4) -0.0075(4)
C36 0.0270(6) 0.0206(5) 0.0197(5) -0.0047(4) 0.0002(4) -0.0035(4)
C37 0.0250(6) 0.0245(6) 0.0199(5) -0.0035(4) -0.0010(4) -0.0035(4)
C38 0.0252(6) 0.0218(5) 0.0220(6) -0.0034(4) -0.0006(4) -0.0034(4)
C39 0.0263(6) 0.0261(6) 0.0234(6) -0.0064(5) -0.0026(4) -0.0003(4)
C40 0.0279(6) 0.0392(7) 0.0308(7) -0.0042(5) -0.0066(5) -0.0037(5)
C41 0.0462(8) 0.0442(8) 0.0362(7) -0.0133(6) -0.0181(6) 0.0024(6)

loop_
_atom_type_symbol
_atom_type_scat_dispersion_real
_atom_type_scat_dispersion_imag
_atom_type_scat_Cromer_Mann_a1
_atom_type_scat_Cromer_Mann_b1
_atom_type_scat_Cromer_Mann_a2
_atom_type_scat_Cromer_Mann_b2
_atom_type_scat_Cromer_Mann_a3
_atom_type_scat_Cromer_Mann_b3
_atom_type_scat_Cromer_Mann_a4
_atom_type_scat_Cromer_Mann_b4
_atom_type_scat_Cromer_Mann_c
_atom_type_scat_source
C 0.0181 0.0091 2.3100 20.8439 1.0200 10.2075 1.5886 0.5687 0.8650 51.6512 0.2156 'International Tables Vol C 4.2.6.8 and 6.1.1.4'
H 0.0000 0.0000 0.4930 10.5109 0.3229 26.1257 0.1402 3.1424 0.0408 57.7998 0.0030 'International Tables Vol C 4.2.6.8 and 6.1.1.4'
N 0.0311 0.0180 12.2126 0.0057 3.1322 9.8933 2.0125 28.9975 1.1663 0.5826 -11.5290 'International Tables Vol C 4.2.6.8 and 6.1.1.4'

loop_
_geom_angle_atom_site_label_1
_geom_angle_atom_site_label_2
_geom_angle_atom_site_label_3
_geom_angle
_geom_angle_publ_flag
C1 N1 C5 119.17(9) yes
C6 N2 C10 118.19(9) yes
C13 N3 C15 105.98(8) yes
C13 N3 C34 127.32(8) yes
C15 N3 C34 125.68(8) yes
C14 N4 C15 104.45(8) yes
C19 N5 C22 126.34(9) yes
C19 N5 C33 125.31(9) yes
C22 N5 C33 108.27(8) yes
N1 C1 C2 122.22(10) yes
N1 C1 C11 115.98(10) yes
C2 C1 C11 121.79(10) yes
C1 C2 C3 119.42(10) yes
C1 C2 H21 120.2 no
C3 C2 H21 120.4 no
C2 C3 C4 120.04(10) yes
C2 C3 H31 119.7 no
C4 C3 H31 120.2 no
C3 C4 C5 116.58(9) yes
C3 C4 C13 126.89(10) yes
C5 C4 C13 116.52(9) yes
C4 C5 N1 122.45(10) yes
C4 C5 C6 121.05(9) yes
N1 C5 C6 116.51(9) yes
C5 C6 N2 117.80(9) yes
C5 C6 C7 120.07(9) yes
N2 C6 C7 122.13(10) yes
C6 C7 C8 118.52(10) yes
C6 C7 C14 118.02(10) yes
C8 C7 C14 123.46(9) yes
C7 C8 C9 118.79(10) yes
C7 C8 H81 120.4 no
C9 C8 H81 120.8 no
C8 C9 C10 119.36(10) yes
C8 C9 H91 121.2 no
C10 C9 H91 119.5 no
C9 C10 N2 122.99(10) yes
C9 C10 C12 120.90(10) yes
N2 C10 C12 116.10(10) yes
C1 C11 H111 110.7 no
C1 C11 H112 109.8 no
H111 C11 H112 107.8 no
C1 C11 H113 112.9 no
H111 C11 H113 109.0 no
H112 C11 H113 106.4 no
C10 C12 H121 110.9 no
C10 C12 H122 111.7 no
H121 C12 H122 107.9 no
C10 C12 H123 110.1 no
H121 C12 H123 108.2 no
H122 C12 H123 107.9 no
C4 C13 N3 132.56(9) yes
C4 C13 C14 122.31(9) yes
N3 C13 C14 105.12(8) yes
C7 C14 N4 126.42(9) yes
C7 C14 C13 121.96(9) yes
N4 C14 C13 111.58(9) yes
N3 C15 N4 112.86(9) yes
N3 C15 C16 124.51(9) yes
N4 C15 C16 122.55(9) yes
C15 C16 C17 123.50(9) yes
C15 C16 C21 117.28(9) yes
C17 C16 C21 119.20(9) yes
C16 C17 C18 120.32(10) yes
C16 C17 H171 118.6 no
C18 C17 H171 121.0 no
C17 C18 C19 119.74(10) yes
C17 C18 H181 120.8 no
C19 C18 H181 119.5 no
N5 C19 C18 120.94(9) yes
N5 C19 C20 118.90(9) yes
C18 C19 C20 120.16(9) yes
C19 C20 C21 119.81(10) yes
C19 C20 H201 119.7 no
C21 C20 H201 120.5 no
C16 C21 C20 120.73(10) yes
C16 C21 H211 119.1 no
C20 C21 H211 120.1 no
N5 C22 C23 129.07(9) yes
N5 C22 C27 108.95(9) yes
C23 C22 C27 121.93(10) yes
C22 C23 C24 117.32(10) yes
C22 C23 H231 121.8 no
C24 C23 H231 120.9 no
C23 C24 C25 121.42(10) yes
C23 C24 H241 118.3 no
C25 C24 H241 120.2 no
C24 C25 C26 121.09(10) yes
C24 C25 H251 118.3 no
C26 C25 H251 120.6 no
C25 C26 C27 118.79(10) yes
C25 C26 H261 120.5 no
C27 C26 H261 120.7 no
C22 C27 C26 119.44(10) yes
C22 C27 C28 106.88(9) yes
C26 C27 C28 133.66(10) yes
C27 C28 C29 134.07(10) yes
C27 C28 C33 106.72(9) yes
C29 C28 C33 119.18(10) yes
C28 C29 C30 119.25(10) yes
C28 C29 H291 119.6 no
C30 C29 H291 121.1 no
C29 C30 C31 120.54(10) yes
C29 C30 H301 119.6 no
C31 C30 H301 119.9 no
C30 C31 C32 121.62(11) yes
C30 C31 H311 119.1 no
C32 C31 H311 119.3 no
C31 C32 C33 117.48(10) yes
C31 C32 H321 121.6 no
C33 C32 H321 120.9 no
C28 C33 N5 109.16(9) yes
C28 C33 C32 121.91(10) yes
N5 C33 C32 128.89(10) yes
N3 C34 C35 112.31(8) yes
N3 C34 H341 108.8 no
C35 C34 H341 110.9 no
N3 C34 H342 106.7 no
C35 C34 H342 110.2 no
H341 C34 H342 107.7 no
C34 C35 C36 114.10(9) yes
C34 C35 H351 108.3 no
C36 C35 H351 108.8 no
C34 C35 H352 108.4 no
C36 C35 H352 108.9 no
H351 C35 H352 108.2 no
C35 C36 C37 114.22(9) yes
C35 C36 H361 108.8 no
C37 C36 H361 108.1 no
C35 C36 H362 109.3 no
C37 C36 H362 109.6 no
H361 C36 H362 106.5 no
C36 C37 C38 113.05(9) yes
C36 C37 H371 108.9 no
C38 C37 H371 109.4 no
C36 C37 H372 109.5 no
C38 C37 H372 108.0 no
H371 C37 H372 107.9 no
C37 C38 C39 113.55(9) yes
C37 C38 H381 109.8 no
C39 C38 H381 109.7 no
C37 C38 H382 108.3 no
C39 C38 H382 107.8 no
H381 C38 H382 107.5 no
C38 C39 C40 113.65(10) yes
C38 C39 H391 110.5 no
C40 C39 H391 107.6 no
C38 C39 H392 109.3 no
C40 C39 H392 108.4 no
H391 C39 H392 107.2 no
C39 C40 C41 113.71(11) yes
C39 C40 H401 108.7 no
C41 C40 H401 109.7 no
C39 C40 H402 108.5 no
C41 C40 H402 109.1 no
H401 C40 H402 106.8 no
C40 C41 H411 109.5 no
C40 C41 H412 110.3 no
H411 C41 H412 108.8 no
C40 C41 H413 110.1 no
H411 C41 H413 108.3 no
H412 C41 H413 109.8 no

loop_
_geom_bond_atom_site_label_1
_geom_bond_atom_site_label_2
_geom_bond_distance
_geom_bond_publ_flag
N1 C1 1.3250(14) yes
N1 C5 1.3529(13) yes
N2 C6 1.3551(14) yes
N2 C10 1.3271(14) yes
N3 C13 1.3892(13) yes
N3 C15 1.3783(13) yes
N3 C34 1.4644(13) yes
N4 C14 1.3758(13) yes
N4 C15 1.3152(14) yes
N5 C19 1.4216(13) yes
N5 C22 1.3905(13) yes
N5 C33 1.3954(13) yes
C1 C2 1.3952(16) yes
C1 C11 1.5040(14) yes
C2 C3 1.3734(15) yes
C2 H21 0.967 no
C3 C4 1.4038(15) yes
C3 H31 0.955 no
C4 C5 1.4212(15) yes
C4 C13 1.4412(14) yes
C5 C6 1.4623(15) yes
C6 C7 1.4088(14) yes
C7 C8 1.4012(15) yes
C7 C14 1.4287(15) yes
C8 C9 1.3676(15) yes
C8 H81 0.964 no
C9 C10 1.4058(15) yes
C9 H91 0.972 no
C10 C12 1.5022(15) yes
C11 H111 0.970 no
C11 H112 0.978 no
C11 H113 0.980 no
C12 H121 0.969 no
C12 H122 0.985 no
C12 H123 0.970 no
C13 C14 1.3752(15) yes
C15 C16 1.4761(14) yes
C16 C17 1.3983(15) yes
C16 C21 1.3956(15) yes
C17 C18 1.3899(15) yes
C17 H171 0.955 no
C18 C19 1.3975(15) yes
C18 H181 0.953 no
C19 C20 1.3906(15) yes
C20 C21 1.3844(15) yes
C20 H201 0.970 no
C21 H211 0.969 no
C22 C23 1.3919(15) yes
C22 C27 1.4110(14) yes
C23 C24 1.3823(16) yes
C23 H231 0.966 no
C24 C25 1.4008(17) yes
C24 H241 0.958 no
C25 C26 1.3779(17) yes
C25 H251 0.958 no
C26 C27 1.3944(15) yes
C26 H261 0.966 no
C27 C28 1.4435(16) yes
C28 C29 1.4011(15) yes
C28 C33 1.4056(15) yes
C29 C30 1.3783(17) yes
C29 H291 0.961 no
C30 C31 1.3975(17) yes
C30 H301 0.985 no
C31 C32 1.3852(16) yes
C31 H311 0.958 no
C32 C33 1.3906(15) yes
C32 H321 0.957 no
C34 C35 1.5343(14) yes
C34 H341 0.987 no
C34 H342 0.979 no
C35 C36 1.5337(15) yes
C35 H351 0.984 no
C35 H352 0.985 no
C36 C37 1.5222(15) yes
C36 H361 0.997 no
C36 H362 0.980 no
C37 C38 1.5278(15) yes
C37 H371 0.992 no
C37 H372 1.000 no
C38 C39 1.5213(15) yes
C38 H381 1.001 no
C38 H382 0.983 no
C39 C40 1.5210(16) yes
C39 H391 0.996 no
C39 H392 0.995 no
C40 C41 1.5238(18) yes
C40 H401 1.005 no
C40 H402 0.967 no
C41 H411 0.977 no
C41 H412 1.007 no
C41 H413 0.985 no

loop_
_geom_hbond_atom_site_label_D
_geom_hbond_atom_site_label_H
_geom_hbond_atom_site_label_A
_geom_hbond_site_symmetry_A
_geom_hbond_angle_DHA
_geom_hbond_distance_DH
_geom_hbond_distance_HA
_geom_hbond_distance_DA
_geom_hbond_publ_flag
C18 H181 N1 1_554 165.98(3) 0.953 2.579 3.5121(16) yes
C34 H342 C17 . 133.27(3) 0.979 2.592 3.3402(16) yes
